data_2241952
loop_
_publ_author_name
'Wang, Sida'
'Harmgarth, Nicole'
'Liebing, Phil'
'Edelmann, Frank T.'

_publ_section_title
;
 Crystal and molecular structures of two silver(I) amidinates, including
 an unexpected co-crystal with a lithium amidinate
;
_journal_issue 12
_journal_name_full 'Acta Crystallographica Section E'
_journal_page_first 1786
_journal_page_last 1790
_journal_paper_doi 10.1107/S2056989016017680
_journal_volume 72
_journal_year 2016
_chemical_formula_iupac '[Ag2 (C18 H27 N2)2] [Li2 (C18 H27 N2)2 (C4 H8 O)2], C7 H8'
_chemical_formula_moiety 'C36 H54 Ag2 N4, C44 H70 Li2 N4 O2, C7 H8'
_chemical_formula_sum 'C87 H132 Ag2 Li2 N8 O2'
_chemical_formula_weight 1551.62
_chemical_name_systematic
;Bis(\m-<i>N</i>^1^,<i>N</i>^2^-dicyclohexyl-3-cyclopropylpropynamidinato-\k^2^<i>N</i>^1^:<i>N</i>^2^)disilver(I)
bis(\m-<i>N</i>^1^,<i>N</i>^2^-dicyclohexyl-3-cyclopropylpropynamidinato-\k^3^<i>N</i>^1^,<i>N</i>^2^:<i>N</i>^1^)bis(tetrahydrofuran-
\k<i>O</i>)lithium(I) toluene monosolvate
;
_space_group_crystal_system triclinic
_space_group_IT_number 2
_space_group_name_Hall '-P 1'
_space_group_name_H-M_alt 'P -1'
_symmetry_space_group_name_Hall '-P 1'
_symmetry_space_group_name_H-M 'P -1'
_atom_sites_solution_hydrogens geom
_atom_sites_solution_primary heavy
_atom_sites_solution_secondary difmap
_audit_creation_method SHELXL-2016/4
_cell_angle_alpha 99.871(2)
_cell_angle_beta 102.825(2)
_cell_angle_gamma 106.538(2)
_cell_formula_units_Z 1
_cell_length_a 10.5880(3)
_cell_length_b 14.5620(4)
_cell_length_c 14.9830(5)
_cell_measurement_reflns_used 27393
_cell_measurement_temperature 133(2)
_cell_measurement_theta_max 29.206
_cell_measurement_theta_min 2.094
_cell_volume 2090.17(12)
_computing_cell_refinement
;
X-AREA (Stoe & Cie, 2002)
;
_computing_data_collection
;
X-AREA (Stoe & Cie, 2002)
;
_computing_data_reduction
;
X-AREA and X-RED (Stoe & Cie, 2002)
;
_computing_molecular_graphics
;
DIAMOND (Brandenburg, 1999)
;
_computing_publication_material
;
publCIF (Westrip, 2010)
;
_computing_structure_refinement
;
SHELXL2016 (Sheldrick, 2015b)
;
_computing_structure_solution
;
SHELXT2013 (Sheldrick, 2015a)
;
_diffrn_ambient_temperature 133(2)
_diffrn_detector_area_resol_mean 6.67
_diffrn_measured_fraction_theta_full 0.996
_diffrn_measured_fraction_theta_max 0.997
_diffrn_measurement_device_type 'Stoe IPDS 2T'
_diffrn_measurement_method 'area detector'
_diffrn_radiation_type MoK\a
_diffrn_radiation_wavelength 0.71073
_diffrn_reflns_av_R_equivalents 0.0432
_diffrn_reflns_limit_h_max 13
_diffrn_reflns_limit_h_min -12
_diffrn_reflns_limit_k_max 18
_diffrn_reflns_limit_k_min -18
_diffrn_reflns_limit_l_max 19
_diffrn_reflns_limit_l_min -19
_diffrn_reflns_number 22444
_diffrn_reflns_theta_full 25.242
_diffrn_reflns_theta_max 27.000
_diffrn_reflns_theta_min 2.130
_exptl_absorpt_coefficient_mu 0.518
_exptl_absorpt_correction_type none
_exptl_crystal_colour colorless
_exptl_crystal_density_diffrn 1.233
_exptl_crystal_description rod
_exptl_crystal_F_000 826
_exptl_crystal_size_max 0.440
_exptl_crystal_size_mid 0.290
_exptl_crystal_size_min 0.270
_refine_diff_density_max 0.403
_refine_diff_density_min -0.606
_refine_ls_extinction_method none
_refine_ls_goodness_of_fit_ref 1.028
_refine_ls_hydrogen_treatment constr
_refine_ls_matrix_type full
_refine_ls_number_parameters 461
_refine_ls_number_reflns 9099
_refine_ls_number_restraints 12
_refine_ls_restrained_S_all 1.034
_refine_ls_R_factor_all 0.0335
_refine_ls_R_factor_gt 0.0282
_refine_ls_shift/su_max 0.003
_refine_ls_shift/su_mean 0.000
_refine_ls_structure_factor_coef Fsqd
_refine_ls_weighting_details 'w=1/[\s^2^(Fo^2^)+(0.0398P)^2^+0.4823P] where P=(Fo^2^+2Fc^2^)/3'
_refine_ls_weighting_scheme calc
_refine_ls_wR_factor_gt 0.0712
_refine_ls_wR_factor_ref 0.0731
_reflns_number_gt 8214
_reflns_number_total 9099
_reflns_threshold_expression 'I > 2\s(I)'
_cod_data_source_file wm5332sup1.cif
_cod_data_source_block compound_2
_cod_original_cell_volume 2090.17(11)
_cod_database_code 2241952
_shelx_space_group_comment
;
The symmetry employed for this shelxl refinement is uniquely defined
by the following loop, which should always be used as a source of
symmetry information in preference to the above space-group names.
They are only intended as comments.
;
_shelx_estimated_absorpt_t_min 0.804
_shelx_estimated_absorpt_t_max 0.873

loop_
_space_group_symop_operation_xyz
'x, y, z'
'-x, -y, -z'

loop_
_atom_site_type_symbol
_atom_site_label
_atom_site_fract_x
_atom_site_fract_y
_atom_site_fract_z
_atom_site_U_iso_or_equiv
_atom_site_adp_type
_atom_site_calc_flag
_atom_site_occupancy
_atom_site_disorder_assembly
_atom_site_disorder_group
C C1 0.72575(17) 0.93982(12) 0.41483(12) 0.0218(3) Uani d 1 . .
C C2 0.57831(19) 0.90959(12) 0.37327(13) 0.0246(3) Uani d 1 . .
C C3 0.45722(19) 0.89050(13) 0.34225(14) 0.0288(4) Uani d 1 . .
C C4 0.3132(2) 0.87385(16) 0.30639(16) 0.0372(4) Uani d 1 . .
H H1 0.250264 0.804282 0.293635 0.045 Uiso calc 1 . .
C C5 0.2590(3) 0.9540(2) 0.33985(19) 0.0530(6) Uani d 1 . .
H H3 0.166275 0.933659 0.349156 0.064 Uiso calc 1 . .
H H2 0.325410 1.015476 0.385331 0.064 Uiso calc 1 . .
C C6 0.2683(3) 0.9347(2) 0.24215(18) 0.0517(6) Uani d 1 . .
H H4 0.340640 0.984016 0.226610 0.062 Uiso calc 1 . .
H H5 0.181473 0.902183 0.190427 0.062 Uiso calc 1 . .
C C7 0.68836(18) 0.77293(12) 0.43251(13) 0.0250(3) Uani d 1 . .
H H6 0.591076 0.771776 0.420229 0.030 Uiso calc 1 . .
C C8 0.6996(2) 0.70587(14) 0.34709(15) 0.0364(5) Uani d 1 . .
H H8 0.796825 0.710104 0.356146 0.044 Uiso calc 1 . .
H H7 0.670205 0.728808 0.289972 0.044 Uiso calc 1 . .
C C9 0.6106(3) 0.59800(16) 0.3322(2) 0.0523(7) Uani d 1 . .
H H9 0.512424 0.592466 0.315540 0.063 Uiso calc 1 . .
H H10 0.625175 0.555915 0.278802 0.063 Uiso calc 1 . .
C C10 0.6448(3) 0.56124(16) 0.4195(2) 0.0543(7) Uani d 1 . .
H H12 0.739052 0.558114 0.431136 0.065 Uiso calc 1 . .
H H11 0.580377 0.493464 0.409075 0.065 Uiso calc 1 . .
C C11 0.6355(2) 0.62794(16) 0.50555(18) 0.0436(5) Uani d 1 . .
H H13 0.665684 0.604587 0.562243 0.052 Uiso calc 1 . .
H H14 0.538532 0.624002 0.497493 0.052 Uiso calc 1 . .
C C12 0.7243(2) 0.73533(15) 0.52052(16) 0.0361(4) Uani d 1 . .
H H16 0.710784 0.777303 0.574501 0.043 Uiso calc 1 . .
H H15 0.822439 0.740615 0.536326 0.043 Uiso calc 1 . .
C C13 0.73199(18) 1.09818(12) 0.38343(12) 0.0228(3) Uani d 1 . .
H H17 0.651330 1.058023 0.327716 0.027 Uiso calc 1 . .
C C14 0.6799(2) 1.14824(14) 0.45820(14) 0.0304(4) Uani d 1 . .
H H18 0.758111 1.186566 0.514822 0.037 Uiso calc 1 . .
H H19 0.614428 1.097199 0.477180 0.037 Uiso calc 1 . .
C C15 0.6084(2) 1.21748(16) 0.42102(17) 0.0398(5) Uani d 1 . .
H H21 0.525174 1.178218 0.368054 0.048 Uiso calc 1 . .
H H20 0.579014 1.251029 0.471881 0.048 Uiso calc 1 . .
C C16 0.7029(2) 1.29438(15) 0.38732(16) 0.0400(5) Uani d 1 . .
H H22 0.780227 1.339007 0.441950 0.048 Uiso calc 1 . .
H H23 0.651693 1.334757 0.359347 0.048 Uiso calc 1 . .
C C17 0.7593(2) 1.24632(14) 0.31411(15) 0.0350(4) Uani d 1 . .
H H25 0.826715 1.298382 0.297605 0.042 Uiso calc 1 . .
H H24 0.683240 1.209012 0.255944 0.042 Uiso calc 1 . .
C C18 0.8288(2) 1.17612(13) 0.35133(14) 0.0293(4) Uani d 1 . .
H H27 0.859313 1.143032 0.300877 0.035 Uiso calc 1 . .
H H26 0.911196 1.214723 0.405123 0.035 Uiso calc 1 . .
C C19 0.94671(19) 0.64290(12) 0.06927(13) 0.0254(4) Uani d 1 . .
C C20 0.92323(19) 0.72135(13) 0.13212(13) 0.0261(4) Uani d 1 . .
C C21 0.90549(19) 0.78792(13) 0.17990(13) 0.0255(4) Uani d 1 . .
C C22 0.88536(19) 0.87128(13) 0.23412(13) 0.0259(4) Uani d 1 . .
H H28 0.887959 0.871143 0.301222 0.031 Uiso calc 1 . .
C C23 0.7900(2) 0.91816(15) 0.18509(15) 0.0342(4) Uani d 1 . .
H H30 0.744110 0.889465 0.116586 0.041 Uiso calc 1 . .
H H29 0.734145 0.944081 0.220953 0.041 Uiso calc 1 . .
C C24 0.9408(2) 0.97115(14) 0.21517(16) 0.0355(4) Uani d 1 . .
H H31 0.978425 1.029887 0.269721 0.043 Uiso calc 1 . .
H H32 0.988391 0.975263 0.165338 0.043 Uiso calc 1 . .
C C25 1.03702(19) 0.59030(12) 0.20584(12) 0.0248(3) Uani d 1 . .
H H33 1.054854 0.660915 0.237426 0.030 Uiso calc 1 . .
C C26 0.9230(2) 0.52439(15) 0.23685(15) 0.0338(4) Uani d 1 . .
H H34 0.840624 0.544594 0.221742 0.041 Uiso calc 1 . .
H H35 0.897781 0.454947 0.200854 0.041 Uiso calc 1 . .
C C27 0.9664(2) 0.53054(16) 0.34234(15) 0.0401(5) Uani d 1 . .
H H36 0.983959 0.598669 0.378675 0.048 Uiso calc 1 . .
H H37 0.890966 0.485109 0.358858 0.048 Uiso calc 1 . .
C C28 1.0950(3) 0.50317(16) 0.36923(15) 0.0405(5) Uani d 1 . .
H H39 1.075296 0.433155 0.337186 0.049 Uiso calc 1 . .
H H38 1.123447 0.510441 0.438347 0.049 Uiso calc 1 . .
C C29 1.2107(2) 0.56912(18) 0.34099(15) 0.0417(5) Uani d 1 . .
H H41 1.291641 0.547196 0.355210 0.050 Uiso calc 1 . .
H H40 1.237522 0.637984 0.378925 0.050 Uiso calc 1 . .
C C30 1.1689(2) 0.56665(15) 0.23579(14) 0.0324(4) Uani d 1 . .
H H42 1.244177 0.615136 0.221918 0.039 Uiso calc 1 . .
H H43 1.156115 0.500118 0.198041 0.039 Uiso calc 1 . .
C C31 0.8585(2) 0.70279(15) -0.06282(14) 0.0359(4) Uani d 1 . .
H H44 0.882137 0.765597 -0.013568 0.043 Uiso calc 1 . .
C C32 0.7040(3) 0.6540(2) -0.0967(2) 0.0536(6) Uani d 1 . .
H H45 0.669609 0.640626 -0.042284 0.064 Uiso calc 1 . .
H H46 0.680299 0.589873 -0.142688 0.064 Uiso calc 1 . .
C C33 0.6331(4) 0.7193(3) -0.1434(3) 0.0720(9) Uani d 1 . .
H H48 0.532751 0.683588 -0.167797 0.086 Uiso calc 1 . .
H H47 0.648538 0.780594 -0.095703 0.086 Uiso calc 1 . .
C C34 0.6882(4) 0.7455(3) -0.2231(2) 0.0704(9) Uani d 1 . .
H H50 0.661290 0.684754 -0.274381 0.084 Uiso calc 1 . .
H H49 0.646067 0.791608 -0.248707 0.084 Uiso calc 1 . .
C C35 0.8414(3) 0.7924(2) -0.1931(2) 0.0610(7) Uani d 1 . .
H H51 0.867929 0.857776 -0.148375 0.073 Uiso calc 1 . .
H H52 0.873055 0.803077 -0.249146 0.073 Uiso calc 1 . .
C C36 0.9122(3) 0.72721(18) -0.14558(17) 0.0465(5) Uani d 1 . .
H H54 0.895094 0.665048 -0.192628 0.056 Uiso calc 1 . .
H H53 1.012784 0.762288 -0.122444 0.056 Uiso calc 1 . .
C C37 0.6472(3) 0.4020(2) -0.0033(3) 0.0705(8) Uani d 1 . .
H H55 0.680375 0.468615 -0.014340 0.085 Uiso calc 1 . .
H H56 0.613828 0.407387 0.053486 0.085 Uiso calc 1 . .
C C38 0.5371(4) 0.3329(4) -0.0867(3) 0.0974(13) Uani d 1 . .
H H58 0.445435 0.330165 -0.079680 0.117 Uiso calc 1 . .
H H57 0.546322 0.354115 -0.145022 0.117 Uiso calc 1 . .
C C39 0.5549(4) 0.2359(3) -0.0907(3) 0.1037(14) Uani d 1 . .
H H60 0.505404 0.199991 -0.051531 0.124 Uiso calc 1 . .
H H59 0.522228 0.194648 -0.156541 0.124 Uiso calc 1 . .
C C40 0.7025(4) 0.2623(2) -0.0526(3) 0.0784(10) Uani d 1 . .
H H62 0.723819 0.214845 -0.016809 0.094 Uiso calc 1 . .
H H61 0.746114 0.260588 -0.104635 0.094 Uiso calc 1 . .
C C41 0.5148(4) 0.9502(2) -0.08088(19) 0.0607(8) Uani d 1 . .
H H65 0.523425 0.914834 -0.137403 0.073 Uiso calc 1 A 1
C C42A 0.6311(4) 1.0072(2) -0.00946(18) 0.0573(7) Uani d 0.5 B 1
C C42B 0.6311(4) 1.0072(2) -0.00946(18) 0.0573(7) Uani d 0.5 B 2
H H64 0.719917 1.012313 -0.016020 0.069 Uiso calc 0.5 B 2
C C43 0.6154(4) 1.0569(2) 0.07242(19) 0.0604(7) Uani d 1 . .
H H63 0.694287 1.096225 0.123303 0.072 Uiso calc 1 B 1
C C44 0.7893(6) 1.0222(4) -0.0176(4) 0.0552(13) Uani d 0.5 B 1
H H67 0.851023 1.031026 0.044882 0.066 Uiso calc 0.5 B 1
H H68 0.821343 1.080825 -0.041261 0.066 Uiso calc 0.5 B 1
H H66 0.788893 0.963722 -0.061378 0.066 Uiso calc 0.5 B 1
N N1 0.77781(15) 0.87526(10) 0.44791(10) 0.0232(3) Uani d 1 . .
N N2 0.80123(15) 1.03151(10) 0.41855(10) 0.0228(3) Uani d 1 . .
N N3 0.99709(17) 0.57779(11) 0.10369(10) 0.0262(3) Uani d 1 . .
N N4 0.9242(2) 0.63837(12) -0.02199(11) 0.0335(4) Uani d 1 . .
Ag AG 0.98689(2) 0.91010(2) 0.51539(2) 0.02283(5) Uani d 1 . .
Li LI 0.9428(4) 0.4339(2) 0.0324(3) 0.0376(8) Uani d 1 . .
O O 0.75344(18) 0.35921(12) 0.00793(13) 0.0502(4) Uani d 1 . .

loop_
_atom_site_aniso_label
_atom_site_aniso_U_11
_atom_site_aniso_U_22
_atom_site_aniso_U_33
_atom_site_aniso_U_12
_atom_site_aniso_U_13
_atom_site_aniso_U_23
C1 0.0194(8) 0.0237(8) 0.0225(8) 0.0091(6) 0.0054(6) 0.0037(6)
C2 0.0249(9) 0.0215(8) 0.0282(8) 0.0090(7) 0.0071(7) 0.0068(7)
C3 0.0243(9) 0.0273(8) 0.0339(9) 0.0084(7) 0.0072(7) 0.0078(7)
C4 0.0201(9) 0.0420(11) 0.0444(12) 0.0061(8) 0.0043(8) 0.0117(9)
C5 0.0333(12) 0.0762(17) 0.0590(15) 0.0316(12) 0.0130(11) 0.0194(13)
C6 0.0328(12) 0.0764(17) 0.0522(14) 0.0245(12) 0.0060(10) 0.0296(13)
C7 0.0216(8) 0.0224(8) 0.0331(9) 0.0071(7) 0.0096(7) 0.0103(7)
C8 0.0399(11) 0.0230(9) 0.0437(11) 0.0020(8) 0.0210(9) 0.0042(8)
C9 0.0569(15) 0.0252(10) 0.0702(17) -0.0004(10) 0.0374(13) -0.0006(10)
C10 0.0546(15) 0.0255(10) 0.104(2) 0.0185(10) 0.0504(15) 0.0257(12)
C11 0.0429(13) 0.0381(11) 0.0662(15) 0.0175(10) 0.0275(11) 0.0327(11)
C12 0.0337(11) 0.0366(10) 0.0427(11) 0.0111(9) 0.0129(9) 0.0206(9)
C13 0.0212(8) 0.0217(8) 0.0249(8) 0.0100(7) 0.0025(6) 0.0045(6)
C14 0.0336(10) 0.0322(9) 0.0304(9) 0.0182(8) 0.0102(8) 0.0066(7)
C15 0.0431(12) 0.0388(11) 0.0472(12) 0.0278(10) 0.0158(10) 0.0080(9)
C16 0.0504(13) 0.0281(9) 0.0447(12) 0.0238(9) 0.0084(10) 0.0066(8)
C17 0.0446(12) 0.0247(9) 0.0381(10) 0.0161(8) 0.0089(9) 0.0104(8)
C18 0.0317(10) 0.0237(8) 0.0372(10) 0.0131(7) 0.0115(8) 0.0106(7)
C19 0.0282(9) 0.0203(8) 0.0275(9) 0.0087(7) 0.0095(7) 0.0024(7)
C20 0.0314(10) 0.0227(8) 0.0265(8) 0.0105(7) 0.0099(7) 0.0074(7)
C21 0.0274(9) 0.0234(8) 0.0273(9) 0.0090(7) 0.0096(7) 0.0072(7)
C22 0.0310(9) 0.0234(8) 0.0253(8) 0.0112(7) 0.0117(7) 0.0031(7)
C23 0.0333(10) 0.0332(10) 0.0404(11) 0.0183(8) 0.0125(9) 0.0050(8)
C24 0.0366(11) 0.0224(8) 0.0512(12) 0.0110(8) 0.0192(9) 0.0080(8)
C25 0.0300(9) 0.0204(8) 0.0236(8) 0.0091(7) 0.0085(7) 0.0022(6)
C26 0.0302(10) 0.0368(10) 0.0374(10) 0.0110(8) 0.0146(8) 0.0107(8)
C27 0.0507(13) 0.0404(11) 0.0387(11) 0.0178(10) 0.0248(10) 0.0140(9)
C28 0.0592(14) 0.0392(11) 0.0284(10) 0.0218(10) 0.0138(10) 0.0110(8)
C29 0.0391(12) 0.0524(13) 0.0327(10) 0.0189(10) 0.0044(9) 0.0098(9)
C30 0.0301(10) 0.0401(10) 0.0289(9) 0.0143(8) 0.0096(8) 0.0078(8)
C31 0.0546(13) 0.0294(9) 0.0297(9) 0.0227(9) 0.0119(9) 0.0084(8)
C32 0.0553(16) 0.0652(16) 0.0641(16) 0.0338(13) 0.0295(13) 0.0382(14)
C33 0.068(2) 0.096(2) 0.085(2) 0.0532(19) 0.0291(17) 0.0537(19)
C34 0.077(2) 0.088(2) 0.0618(17) 0.0413(19) 0.0155(16) 0.0424(17)
C35 0.084(2) 0.0543(15) 0.0544(15) 0.0230(15) 0.0245(15) 0.0324(13)
C36 0.0538(15) 0.0424(12) 0.0468(13) 0.0146(11) 0.0181(11) 0.0183(10)
C37 0.0471(16) 0.0643(18) 0.095(2) 0.0133(14) 0.0204(16) 0.0159(17)
C38 0.0507(19) 0.154(4) 0.078(2) 0.026(2) 0.0113(17) 0.028(2)
C39 0.059(2) 0.096(3) 0.104(3) -0.016(2) 0.014(2) -0.021(2)
C40 0.070(2) 0.0409(14) 0.098(2) -0.0083(14) 0.0217(18) -0.0008(15)
C41 0.100(2) 0.0539(15) 0.0398(13) 0.0408(16) 0.0238(15) 0.0118(11)
C42A 0.092(2) 0.0514(14) 0.0405(13) 0.0388(15) 0.0191(14) 0.0177(11)
C42B 0.092(2) 0.0514(14) 0.0405(13) 0.0388(15) 0.0191(14) 0.0177(11)
C43 0.090(2) 0.0562(15) 0.0389(13) 0.0335(15) 0.0151(14) 0.0113(11)
C44 0.059(3) 0.068(3) 0.045(3) 0.026(3) 0.017(2) 0.021(2)
N1 0.0202(7) 0.0207(7) 0.0289(7) 0.0077(6) 0.0051(6) 0.0073(6)
N2 0.0196(7) 0.0214(7) 0.0281(7) 0.0098(6) 0.0036(6) 0.0070(6)
N3 0.0341(8) 0.0220(7) 0.0235(7) 0.0120(6) 0.0087(6) 0.0031(6)
N4 0.0515(11) 0.0293(8) 0.0265(8) 0.0233(8) 0.0118(7) 0.0069(6)
AG 0.01875(7) 0.02032(7) 0.02912(8) 0.00771(5) 0.00391(5) 0.00737(5)
LI 0.042(2) 0.0290(16) 0.0412(19) 0.0127(15) 0.0145(16) 0.0037(14)
O 0.0445(10) 0.0380(8) 0.0559(10) 0.0024(7) 0.0143(8) 0.0005(7)

loop_
_atom_type_symbol
_atom_type_description
_atom_type_scat_dispersion_real
_atom_type_scat_dispersion_imag
_atom_type_scat_source
C C 0.0033 0.0016 'International Tables Vol C Tables 4.2.6.8 and 6.1.1.4'
H H 0.0000 0.0000 'International Tables Vol C Tables 4.2.6.8 and 6.1.1.4'
N N 0.0061 0.0033 'International Tables Vol C Tables 4.2.6.8 and 6.1.1.4'
Ag Ag -0.8971 1.1015 'International Tables Vol C Tables 4.2.6.8 and 6.1.1.4'
Li Li -0.0003 0.0001 'International Tables Vol C Tables 4.2.6.8 and 6.1.1.4'
O O 0.0106 0.0060 'International Tables Vol C Tables 4.2.6.8 and 6.1.1.4'

loop_
_geom_angle_atom_site_label_1
_geom_angle_atom_site_label_2
_geom_angle_atom_site_label_3
_geom_angle_site_symmetry_1
_geom_angle_site_symmetry_3
_geom_angle
N1 C1 N2 . . 123.71(15)
N1 C1 C2 . . 118.48(15)
N2 C1 C2 . . 117.81(15)
C3 C2 C1 . . 175.75(19)
C2 C3 C4 . . 176.6(2)
C3 C4 C5 . . 118.31(19)
C3 C4 C6 . . 118.78(19)
C5 C4 C6 . . 58.69(17)
C3 C4 H1 . . 116.3
C5 C4 H1 . . 116.3
C6 C4 H1 . . 116.3
C6 C5 C4 . . 60.81(16)
C6 C5 H3 . . 117.7
C4 C5 H3 . . 117.7
C6 C5 H2 . . 117.7
C4 C5 H2 . . 117.7
H3 C5 H2 . . 114.8
C5 C6 C4 . . 60.50(16)
C5 C6 H4 . . 117.7
C4 C6 H4 . . 117.7
C5 C6 H5 . . 117.7
C4 C6 H5 . . 117.7
H4 C6 H5 . . 114.8
N1 C7 C8 . . 110.92(14)
N1 C7 C12 . . 110.30(15)
C8 C7 C12 . . 110.42(16)
N1 C7 H6 . . 108.4
C8 C7 H6 . . 108.4
C12 C7 H6 . . 108.4
C7 C8 C9 . . 111.51(17)
C7 C8 H8 . . 109.3
C9 C8 H8 . . 109.3
C7 C8 H7 . . 109.3
C9 C8 H7 . . 109.3
H8 C8 H7 . . 108.0
C10 C9 C8 . . 111.6(2)
C10 C9 H9 . . 109.3
C8 C9 H9 . . 109.3
C10 C9 H10 . . 109.3
C8 C9 H10 . . 109.3
H9 C9 H10 . . 108.0
C9 C10 C11 . . 111.62(18)
C9 C10 H12 . . 109.3
C11 C10 H12 . . 109.3
C9 C10 H11 . . 109.3
C11 C10 H11 . . 109.3
H12 C10 H11 . . 108.0
C10 C11 C12 . . 111.61(18)
C10 C11 H13 . . 109.3
C12 C11 H13 . . 109.3
C10 C11 H14 . . 109.3
C12 C11 H14 . . 109.3
H13 C11 H14 . . 108.0
C7 C12 C11 . . 111.45(18)
C7 C12 H16 . . 109.3
C11 C12 H16 . . 109.3
C7 C12 H15 . . 109.3
C11 C12 H15 . . 109.3
H16 C12 H15 . . 108.0
N2 C13 C18 . . 110.41(14)
N2 C13 C14 . . 111.62(14)
C18 C13 C14 . . 109.78(15)
N2 C13 H17 . . 108.3
C18 C13 H17 . . 108.3
C14 C13 H17 . . 108.3
C13 C14 C15 . . 111.17(16)
C13 C14 H18 . . 109.4
C15 C14 H18 . . 109.4
C13 C14 H19 . . 109.4
C15 C14 H19 . . 109.4
H18 C14 H19 . . 108.0
C16 C15 C14 . . 111.29(18)
C16 C15 H21 . . 109.4
C14 C15 H21 . . 109.4
C16 C15 H20 . . 109.4
C14 C15 H20 . . 109.4
H21 C15 H20 . . 108.0
C15 C16 C17 . . 111.32(17)
C15 C16 H22 . . 109.4
C17 C16 H22 . . 109.4
C15 C16 H23 . . 109.4
C17 C16 H23 . . 109.4
H22 C16 H23 . . 108.0
C16 C17 C18 . . 111.25(17)
C16 C17 H25 . . 109.4
C18 C17 H25 . . 109.4
C16 C17 H24 . . 109.4
C18 C17 H24 . . 109.4
H25 C17 H24 . . 108.0
C13 C18 C17 . . 111.56(16)
C13 C18 H27 . . 109.3
C17 C18 H27 . . 109.3
C13 C18 H26 . . 109.3
C17 C18 H26 . . 109.3
H27 C18 H26 . . 108.0
N4 C19 N3 . . 118.85(16)
N4 C19 C20 . . 120.31(16)
N3 C19 C20 . . 120.77(16)
N4 C19 LI . 2_765 55.46(13)
N3 C19 LI . 2_765 66.70(13)
C20 C19 LI . 2_765 158.53(15)
C21 C20 C19 . . 176.60(19)
C20 C21 C22 . . 177.03(19)
C21 C22 C23 . . 118.85(16)
C21 C22 C24 . . 118.48(16)
C23 C22 C24 . . 59.15(13)
C21 C22 H28 . . 116.1
C23 C22 H28 . . 116.1
C24 C22 H28 . . 116.1
C24 C23 C22 . . 60.54(13)
C24 C23 H30 . . 117.7
C22 C23 H30 . . 117.7
C24 C23 H29 . . 117.7
C22 C23 H29 . . 117.7
H30 C23 H29 . . 114.8
C23 C24 C22 . . 60.31(13)
C23 C24 H31 . . 117.7
C22 C24 H31 . . 117.7
C23 C24 H32 . . 117.7
C22 C24 H32 . . 117.7
H31 C24 H32 . . 114.9
N3 C25 C30 . . 109.55(15)
N3 C25 C26 . . 111.24(15)
C30 C25 C26 . . 110.27(15)
N3 C25 H33 . . 108.6
C30 C25 H33 . . 108.6
C26 C25 H33 . . 108.6
C27 C26 C25 . . 112.17(17)
C27 C26 H34 . . 109.2
C25 C26 H34 . . 109.2
C27 C26 H35 . . 109.2
C25 C26 H35 . . 109.2
H34 C26 H35 . . 107.9
C28 C27 C26 . . 110.99(17)
C28 C27 H36 . . 109.4
C26 C27 H36 . . 109.4
C28 C27 H37 . . 109.4
C26 C27 H37 . . 109.4
H36 C27 H37 . . 108.0
C27 C28 C29 . . 110.48(17)
C27 C28 H39 . . 109.6
C29 C28 H39 . . 109.6
C27 C28 H38 . . 109.6
C29 C28 H38 . . 109.6
H39 C28 H38 . . 108.1
C28 C29 C30 . . 111.95(18)
C28 C29 H41 . . 109.2
C30 C29 H41 . . 109.2
C28 C29 H40 . . 109.2
C30 C29 H40 . . 109.2
H41 C29 H40 . . 107.9
C25 C30 C29 . . 112.68(16)
C25 C30 H42 . . 109.1
C29 C30 H42 . . 109.1
C25 C30 H43 . . 109.1
C29 C30 H43 . . 109.1
H42 C30 H43 . . 107.8
N4 C31 C32 . . 110.88(18)
N4 C31 C36 . . 109.39(18)
C32 C31 C36 . . 109.73(19)
N4 C31 H44 . . 108.9
C32 C31 H44 . . 108.9
C36 C31 H44 . . 108.9
C31 C32 C33 . . 111.7(2)
C31 C32 H45 . . 109.3
C33 C32 H45 . . 109.3
C31 C32 H46 . . 109.3
C33 C32 H46 . . 109.3
H45 C32 H46 . . 107.9
C34 C33 C32 . . 110.7(2)
C34 C33 H48 . . 109.5
C32 C33 H48 . . 109.5
C34 C33 H47 . . 109.5
C32 C33 H47 . . 109.5
H48 C33 H47 . . 108.1
C35 C34 C33 . . 112.6(3)
C35 C34 H50 . . 109.1
C33 C34 H50 . . 109.1
C35 C34 H49 . . 109.1
C33 C34 H49 . . 109.1
H50 C34 H49 . . 107.8
C34 C35 C36 . . 111.3(2)
C34 C35 H51 . . 109.4
C36 C35 H51 . . 109.4
C34 C35 H52 . . 109.4
C36 C35 H52 . . 109.4
H51 C35 H52 . . 108.0
C31 C36 C35 . . 111.1(2)
C31 C36 H54 . . 109.4
C35 C36 H54 . . 109.4
C31 C36 H53 . . 109.4
C35 C36 H53 . . 109.4
H54 C36 H53 . . 108.0
O C37 C38 . . 104.5(3)
O C37 H55 . . 110.8
C38 C37 H55 . . 110.8
O C37 H56 . . 110.8
C38 C37 H56 . . 110.8
H55 C37 H56 . . 108.9
C39 C38 C37 . . 105.6(3)
C39 C38 H58 . . 110.6
C37 C38 H58 . . 110.6
C39 C38 H57 . . 110.6
C37 C38 H57 . . 110.6
H58 C38 H57 . . 108.8
C40 C39 C38 . . 102.6(3)
C40 C39 H60 . . 111.3
C38 C39 H60 . . 111.3
C40 C39 H59 . . 111.3
C38 C39 H59 . . 111.3
H60 C39 H59 . . 109.2
O C40 C39 . . 108.0(3)
O C40 H62 . . 110.1
C39 C40 H62 . . 110.1
O C40 H61 . . 110.1
C39 C40 H61 . . 110.1
H62 C40 H61 . . 108.4
C42B C41 C43 . 2_675 121.4(3)
C42A C41 C43 . 2_675 121.4(3)
C42A C41 H65 . . 119.3
C43 C41 H65 2_675 . 119.3
C41 C42A C43 . . 118.0(3)
C41 C42A C44 . . 123.4(3)
C43 C42A C44 . . 118.5(3)
C41 C42B C43 . . 118.0(3)
C41 C42B H64 . . 121.0
C43 C42B H64 . . 121.0
C42B C43 C41 . 2_675 120.6(3)
C42A C43 C41 . 2_675 120.6(3)
C42A C43 H63 . . 119.7
C41 C43 H63 2_675 . 119.7
C42A C44 H67 . . 109.5
C42A C44 H68 . . 109.5
H67 C44 H68 . . 109.5
C42A C44 H66 . . 109.5
H67 C44 H66 . . 109.5
H68 C44 H66 . . 109.5
C1 N1 C7 . . 119.72(14)
C1 N1 AG . . 122.90(11)
C7 N1 AG . . 117.28(11)
C1 N2 C13 . . 119.09(14)
C1 N2 AG . 2_776 122.58(11)
C13 N2 AG . 2_776 118.05(11)
C19 N3 C25 . . 118.58(14)
C19 N3 LI . . 123.43(16)
C25 N3 LI . . 111.73(15)
C19 N3 LI . 2_765 80.46(14)
C25 N3 LI . 2_765 148.51(16)
LI N3 LI . 2_765 69.00(17)
C19 N4 C31 . . 119.98(16)
C19 N4 LI . 2_765 91.58(16)
C31 N4 LI . 2_765 144.63(18)
N1 AG N2 . 2_776 170.66(5)
N1 AG AG . 2_776 85.27(4)
N2 AG AG 2_776 2_776 85.45(4)
O LI N4 . 2_765 118.78(19)
O LI N3 . . 114.34(19)
N4 LI N3 2_765 . 124.4(2)
O LI N3 . 2_765 110.21(18)
N4 LI N3 2_765 2_765 64.58(12)
N3 LI N3 . 2_765 111.00(17)
O LI C19 . 2_765 112.66(17)
N4 LI C19 2_765 2_765 32.96(8)
N3 LI C19 . 2_765 129.55(18)
N3 LI C19 2_765 2_765 32.85(7)
O LI LI . 2_765 131.6(3)
N4 LI LI 2_765 2_765 94.2(2)
N3 LI LI . 2_765 59.91(14)
N3 LI LI 2_765 2_765 51.08(14)
C19 LI LI 2_765 2_765 75.64(17)
C40 O C37 . . 109.2(2)
C40 O LI . . 118.0(2)
C37 O LI . . 123.21(19)

loop_
_geom_bond_atom_site_label_1
_geom_bond_atom_site_label_2
_geom_bond_site_symmetry_2
_geom_bond_distance
C1 N1 . 1.329(2)
C1 N2 . 1.331(2)
C1 C2 . 1.450(2)
C2 C3 . 1.194(3)
C3 C4 . 1.433(3)
C4 C5 . 1.501(3)
C4 C6 . 1.505(3)
C4 H1 . 1.0000
C5 C6 . 1.473(4)
C5 H3 . 0.9900
C5 H2 . 0.9900
C6 H4 . 0.9900
C6 H5 . 0.9900
C7 N1 . 1.467(2)
C7 C8 . 1.520(3)
C7 C12 . 1.526(3)
C7 H6 . 1.0000
C8 C9 . 1.533(3)
C8 H8 . 0.9900
C8 H7 . 0.9900
C9 C10 . 1.506(4)
C9 H9 . 0.9900
C9 H10 . 0.9900
C10 C11 . 1.516(4)
C10 H12 . 0.9900
C10 H11 . 0.9900
C11 C12 . 1.526(3)
C11 H13 . 0.9900
C11 H14 . 0.9900
C12 H16 . 0.9900
C12 H15 . 0.9900
C13 N2 . 1.472(2)
C13 C18 . 1.521(3)
C13 C14 . 1.521(2)
C13 H17 . 1.0000
C14 C15 . 1.530(3)
C14 H18 . 0.9900
C14 H19 . 0.9900
C15 C16 . 1.513(3)
C15 H21 . 0.9900
C15 H20 . 0.9900
C16 C17 . 1.522(3)
C16 H22 . 0.9900
C16 H23 . 0.9900
C17 C18 . 1.529(2)
C17 H25 . 0.9900
C17 H24 . 0.9900
C18 H27 . 0.9900
C18 H26 . 0.9900
C19 N4 . 1.321(2)
C19 N3 . 1.335(2)
C19 C20 . 1.466(2)
C19 LI 2_765 2.428(4)
C20 C21 . 1.189(3)
C21 C22 . 1.437(2)
C22 C23 . 1.503(3)
C22 C24 . 1.507(3)
C22 H28 . 1.0000
C23 C24 . 1.486(3)
C23 H30 . 0.9900
C23 H29 . 0.9900
C24 H31 . 0.9900
C24 H32 . 0.9900
C25 N3 . 1.459(2)
C25 C30 . 1.523(3)
C25 C26 . 1.528(3)
C25 H33 . 1.0000
C26 C27 . 1.524(3)
C26 H34 . 0.9900
C26 H35 . 0.9900
C27 C28 . 1.515(3)
C27 H36 . 0.9900
C27 H37 . 0.9900
C28 C29 . 1.517(3)
C28 H39 . 0.9900
C28 H38 . 0.9900
C29 C30 . 1.531(3)
C29 H41 . 0.9900
C29 H40 . 0.9900
C30 H42 . 0.9900
C30 H43 . 0.9900
C31 N4 . 1.455(2)
C31 C32 . 1.512(4)
C31 C36 . 1.529(3)
C31 H44 . 1.0000
C32 C33 . 1.536(3)
C32 H45 . 0.9900
C32 H46 . 0.9900
C33 C34 . 1.501(4)
C33 H48 . 0.9900
C33 H47 . 0.9900
C34 C35 . 1.497(5)
C34 H50 . 0.9900
C34 H49 . 0.9900
C35 C36 . 1.540(4)
C35 H51 . 0.9900
C35 H52 . 0.9900
C36 H54 . 0.9900
C36 H53 . 0.9900
C37 O . 1.426(4)
C37 C38 . 1.479(5)
C37 H55 . 0.9900
C37 H56 . 0.9900
C38 C39 . 1.470(6)
C38 H58 . 0.9900
C38 H57 . 0.9900
C39 C40 . 1.450(5)
C39 H60 . 0.9900
C39 H59 . 0.9900
C40 O . 1.419(3)
C40 H62 . 0.9900
C40 H61 . 0.9900
C41 C42B . 1.371(4)
C41 C42A . 1.371(4)
C41 C43 2_675 1.388(5)
C41 H65 . 0.9500
C42A C43 . 1.383(4)
C42A C44 . 1.661(6)
C42B C43 . 1.383(4)
C42B H64 . 0.9500
C43 C41 2_675 1.388(5)
C43 H63 . 0.9500
C44 H67 . 0.9800
C44 H68 . 0.9800
C44 H66 . 0.9800
N1 AG . 2.0908(15)
N2 AG 2_776 2.0916(14)
N3 LI . 2.033(4)
N3 LI 2_765 2.261(4)
N4 LI 2_765 2.001(4)
AG N2 2_776 2.0917(15)
AG AG 2_776 2.6838(3)
LI O . 1.906(4)
LI N4 2_765 2.001(4)
LI N3 2_765 2.261(4)
LI C19 2_765 2.428(4)
LI LI 2_765 2.440(7)

loop_
_geom_torsion_atom_site_label_1
_geom_torsion_atom_site_label_2
_geom_torsion_atom_site_label_3
_geom_torsion_atom_site_label_4
_geom_torsion_site_symmetry_1
_geom_torsion_site_symmetry_4
_geom_torsion
C3 C4 C5 C6 . . 108.2(2)
C3 C4 C6 C5 . . -107.4(2)
N1 C7 C8 C9 . . 177.97(19)
C12 C7 C8 C9 . . 55.4(2)
C7 C8 C9 C10 . . -55.3(3)
C8 C9 C10 C11 . . 54.4(3)
C9 C10 C11 C12 . . -54.5(3)
N1 C7 C12 C11 . . -178.41(16)
C8 C7 C12 C11 . . -55.5(2)
C10 C11 C12 C7 . . 55.2(3)
N2 C13 C14 C15 . . 179.88(16)
C18 C13 C14 C15 . . 57.1(2)
C13 C14 C15 C16 . . -56.7(2)
C14 C15 C16 C17 . . 54.8(2)
C15 C16 C17 C18 . . -54.2(2)
N2 C13 C18 C17 . . 179.80(15)
C14 C13 C18 C17 . . -56.7(2)
C16 C17 C18 C13 . . 55.6(2)
C21 C22 C23 C24 . . -107.76(19)
C21 C22 C24 C23 . . 108.4(2)
N3 C25 C26 C27 . . 175.81(16)
C30 C25 C26 C27 . . 54.1(2)
C25 C26 C27 C28 . . -57.2(2)
C26 C27 C28 C29 . . 56.8(2)
C27 C28 C29 C30 . . -55.1(2)
N3 C25 C30 C29 . . -174.89(16)
C26 C25 C30 C29 . . -52.1(2)
C28 C29 C30 C25 . . 53.6(2)
N4 C31 C32 C33 . . -177.9(2)
C36 C31 C32 C33 . . -56.9(3)
C31 C32 C33 C34 . . 56.0(4)
C32 C33 C34 C35 . . -54.5(4)
C33 C34 C35 C36 . . 54.4(4)
N4 C31 C36 C35 . . 178.0(2)
C32 C31 C36 C35 . . 56.1(3)
C34 C35 C36 C31 . . -55.0(3)
O C37 C38 C39 . . 26.4(4)
C37 C38 C39 C40 . . -32.0(4)
C38 C39 C40 O . . 26.0(4)
C43 C41 C42A C43 2_675 . 0.8(4)
C43 C41 C42A C44 2_675 . -177.2(3)
C43 C41 C42B C43 2_675 . 0.8(4)
C41 C42B C43 C41 . 2_675 -0.8(4)
C41 C42A C43 C41 . 2_675 -0.8(4)
C44 C42A C43 C41 . 2_675 177.3(3)
N2 C1 N1 C7 . . -174.14(16)
C2 C1 N1 C7 . . 6.6(2)
N2 C1 N1 AG . . 2.2(2)
C2 C1 N1 AG . . -177.07(12)
C8 C7 N1 C1 . . 96.9(2)
C12 C7 N1 C1 . . -140.43(17)
C8 C7 N1 AG . . -79.60(17)
C12 C7 N1 AG . . 43.06(18)
N1 C1 N2 C13 . . -177.37(16)
C2 C1 N2 C13 . . 1.9(2)
N1 C1 N2 AG . 2_776 -3.6(2)
C2 C1 N2 AG . 2_776 175.62(12)
C18 C13 N2 C1 . . -153.85(16)
C14 C13 N2 C1 . . 83.74(19)
C18 C13 N2 AG . 2_776 32.10(18)
C14 C13 N2 AG . 2_776 -90.30(16)
N4 C19 N3 C25 . . 172.85(17)
C20 C19 N3 C25 . . -4.1(3)
LI C19 N3 C25 2_765 . 153.26(19)
N4 C19 N3 LI . . -37.3(3)
C20 C19 N3 LI . . 145.79(19)
LI C19 N3 LI 2_765 . -56.9(2)
N4 C19 N3 LI . 2_765 19.59(19)
C20 C19 N3 LI . 2_765 -157.33(19)
C30 C25 N3 C19 . . -140.43(17)
C26 C25 N3 C19 . . 97.41(19)
C30 C25 N3 LI . . 66.4(2)
C26 C25 N3 LI . . -55.8(2)
C30 C25 N3 LI . 2_765 -18.6(3)
C26 C25 N3 LI . 2_765 -140.7(2)
N3 C19 N4 C31 . . 174.79(18)
C20 C19 N4 C31 . . -8.3(3)
LI C19 N4 C31 2_765 . -163.3(2)
N3 C19 N4 LI . 2_765 -21.9(2)
C20 C19 N4 LI . 2_765 154.99(18)
C32 C31 N4 C19 . . -90.0(2)
C36 C31 N4 C19 . . 148.8(2)
C32 C31 N4 LI . 2_765 119.8(3)
C36 C31 N4 LI . 2_765 -1.3(4)
C39 C40 O C37 . . -10.2(4)
C39 C40 O LI . . -157.6(3)
C38 C37 O C40 . . -10.2(4)
C38 C37 O LI . . 135.2(3)

_cod_database_fobs_code 2241952
